data_7129578
loop_
_publ_author_name
'Kumar, Rahul'
'Richter, Stefan'
'Maity, Suvendu'
'Sarkar, Pallavi'
'Chrysochos, Nicolas Dr.'
'Pati, Swapan K.'
'Ghosh, Prasanta'
'Schulzke, Carola'
'Jana, Anukul'

_publ_section_title
;
 Activation of O2 Across a C(sp3)-C(sp3) Bond
;
_journal_name_full 'Chemical Communications'
_journal_paper_doi 10.1039/D2CC00110A
_journal_year 2022
_chemical_formula_moiety 'C18 H22 N2, 2(C F3 O3 S)'
_chemical_formula_sum 'C20 H22 F6 N2 O6 S2'
_chemical_formula_weight 564.51
_space_group_crystal_system monoclinic
_space_group_IT_number 14
_space_group_name_Hall '-P 2ybc'
_space_group_name_H-M_alt 'P 1 21/c 1'
_atom_sites_solution_hydrogens mixed
_atom_sites_solution_primary dual
_atom_sites_solution_secondary difmap
_audit_creation_method SHELXL-2018/3
_audit_update_record
;
2021-07-20 deposited with the CCDC.	2022-01-14 downloaded from the CCDC.
;
_cell_angle_alpha 90
_cell_angle_beta 94.82(2)
_cell_angle_gamma 90
_cell_formula_units_Z 2
_cell_length_a 6.4612(17)
_cell_length_b 24.723(7)
_cell_length_c 7.2683(18)
_cell_measurement_reflns_used 3234
_cell_measurement_temperature 100(2)
_cell_measurement_theta_max 29.0720
_cell_measurement_theta_min 3.1770
_cell_volume 1156.9(5)
_computing_cell_refinement 'CrysAlisPro 1.171.39.29d (Rigaku OD, 2017)'
_computing_data_collection 'CrysAlisPro 1.171.39.29d (Rigaku OD, 2017)'
_computing_data_reduction 'CrysAlisPro 1.171.39.29d (Rigaku OD, 2017)'
_computing_molecular_graphics 'Olex2 (Dolomanov et al., 2009)'
_computing_publication_material 'CIFTAB (Sheldrick, 2015)'
_computing_structure_refinement 'SHELXL-2018/3 (Sheldrick, 2015)'
_computing_structure_solution 'ShelXT (Sheldrick, 2015)'
_diffrn_ambient_temperature 100(2)
_diffrn_measured_fraction_theta_full 0.998
_diffrn_measured_fraction_theta_max 0.997
_diffrn_measurement_device_type 'XtaLAB AFC12 (RINC): Kappa single'
_diffrn_measurement_method '\w scans'
_diffrn_radiation_type MoK\a
_diffrn_radiation_wavelength 0.71073
_diffrn_reflns_av_R_equivalents 0.0669
_diffrn_reflns_av_unetI/netI 0.0575
_diffrn_reflns_Laue_measured_fraction_full 0.998
_diffrn_reflns_Laue_measured_fraction_max 0.997
_diffrn_reflns_limit_h_max 8
_diffrn_reflns_limit_h_min -7
_diffrn_reflns_limit_k_max 30
_diffrn_reflns_limit_k_min -29
_diffrn_reflns_limit_l_max 8
_diffrn_reflns_limit_l_min -9
_diffrn_reflns_number 9389
_diffrn_reflns_point_group_measured_fraction_full 0.998
_diffrn_reflns_point_group_measured_fraction_max 0.997
_diffrn_reflns_theta_full 25.242
_diffrn_reflns_theta_max 26.368
_diffrn_reflns_theta_min 2.931
_diffrn_source 'fine-focus sealed X-ray tube'
_exptl_absorpt_coefficient_mu 0.320
_exptl_absorpt_correction_T_max 1.00000
_exptl_absorpt_correction_T_min 0.51479
_exptl_absorpt_correction_type multi-scan
_exptl_absorpt_process_details
;
CrysAlisPro 1.171.39.29d (Rigaku Oxford Diffraction, 2017)
Empirical absorption correction using spherical harmonics,
 implemented in SCALE3 ABSPACK scaling algorithm.
;
_exptl_crystal_colour colourless
_exptl_crystal_density_diffrn 1.621
_exptl_crystal_description block
_exptl_crystal_F_000 580
_exptl_crystal_size_max 0.240
_exptl_crystal_size_mid 0.210
_exptl_crystal_size_min 0.190
_refine_diff_density_max 0.509
_refine_diff_density_min -0.448
_refine_diff_density_rms 0.074
_refine_ls_extinction_method none
_refine_ls_goodness_of_fit_ref 1.065
_refine_ls_hydrogen_treatment mixed
_refine_ls_matrix_type full
_refine_ls_number_parameters 168
_refine_ls_number_reflns 2354
_refine_ls_number_restraints 0
_refine_ls_restrained_S_all 1.065
_refine_ls_R_factor_all 0.0603
_refine_ls_R_factor_gt 0.0484
_refine_ls_shift/su_max 0.001
_refine_ls_shift/su_mean 0.000
_refine_ls_structure_factor_coef Fsqd
_refine_ls_weighting_details 'w=1/[\s^2^(Fo^2^)+(0.0390P)^2^+0.9859P] where P=(Fo^2^+2Fc^2^)/3'
_refine_ls_weighting_scheme calc
_refine_ls_wR_factor_gt 0.1080
_refine_ls_wR_factor_ref 0.1122
_reflns_Friedel_coverage 0.000
_reflns_number_gt 1906
_reflns_number_total 2354
_reflns_threshold_expression 'I > 2\s(I)'
_cod_data_source_file d2cc00110a2.cif
_cod_data_source_block AJ1544
_cod_original_sg_symbol_H-M 'P 21/c'
_cod_database_code 7129578
_shelx_shelxl_version_number 2018/3
_shelx_space_group_comment
;
The symmetry employed for this shelxl refinement is uniquely defined
by the following loop, which should always be used as a source of
symmetry information in preference to the above space-group names.
They are only intended as comments.
;
_shelx_estimated_absorpt_t_min 0.927
_shelx_estimated_absorpt_t_max 0.942

loop_
_space_group_symop_operation_xyz
'x, y, z'
'-x, y+1/2, -z+1/2'
'-x, -y, -z'
'x, -y-1/2, z-1/2'

loop_
_atom_site_label
_atom_site_type_symbol
_atom_site_fract_x
_atom_site_fract_y
_atom_site_fract_z
_atom_site_U_iso_or_equiv
_atom_site_adp_type
_atom_site_occupancy
_atom_site_site_symmetry_order
_atom_site_calc_flag
_atom_site_refinement_flags_posn
_atom_site_refinement_flags_adp
_atom_site_refinement_flags_occupancy
_atom_site_disorder_assembly
_atom_site_disorder_group
H1 H 0.681(4) 0.3938(9) 0.506(4) 0.014(6) Uiso 1 1 d . . . . .
C1 C 0.5568(4) 0.38910(9) 0.5714(3) 0.0160(5) Uani 1 1 d . . . . .
C2 C 0.5733(3) 0.48612(9) 0.5736(3) 0.0157(5) Uani 1 1 d . . . . .
H2A H 0.709315 0.479484 0.524345 0.019 Uiso 1 1 calc R U . . .
H2B H 0.596019 0.509836 0.683152 0.019 Uiso 1 1 calc R U . . .
C3 C 0.3067(4) 0.43882(9) 0.7433(3) 0.0197(5) Uani 1 1 d . . . . .
H3A H 0.175584 0.437514 0.665209 0.030 Uiso 1 1 calc R U . . .
H3B H 0.316164 0.473170 0.810841 0.030 Uiso 1 1 calc R U . . .
H3C H 0.311769 0.408741 0.831411 0.030 Uiso 1 1 calc R U . . .
C4 C 0.4955(4) 0.33389(9) 0.6026(3) 0.0165(5) Uani 1 1 d . . . . .
C5 C 0.2981(4) 0.31650(10) 0.6488(3) 0.0194(5) Uani 1 1 d . . . . .
H5 H 0.191488 0.342114 0.664836 0.023 Uiso 1 1 calc R U . . .
C6 C 0.2615(4) 0.26187(10) 0.6703(3) 0.0224(6) Uani 1 1 d . . . . .
H6 H 0.128261 0.250058 0.699732 0.027 Uiso 1 1 calc R U . . .
C7 C 0.4162(4) 0.22409(9) 0.6497(3) 0.0231(6) Uani 1 1 d . . . . .
H7 H 0.389365 0.186755 0.667429 0.028 Uiso 1 1 calc R U . . .
C8 C 0.6103(4) 0.24061(10) 0.6033(3) 0.0225(6) Uani 1 1 d . . . . .
H8 H 0.716304 0.214670 0.589418 0.027 Uiso 1 1 calc R U . . .
C9 C 0.6489(4) 0.29500(9) 0.5772(3) 0.0197(5) Uani 1 1 d . . . . .
H9 H 0.780501 0.306142 0.541661 0.024 Uiso 1 1 calc R U . . .
N1 N 0.4820(3) 0.43438(7) 0.6269(3) 0.0151(4) Uani 1 1 d . . . . .
C10 C 0.8621(4) 0.40781(10) 0.0228(3) 0.0199(5) Uani 1 1 d . . . . .
F1 F 0.8819(2) 0.45526(6) -0.0605(2) 0.0333(4) Uani 1 1 d . . . . .
F2 F 0.6626(2) 0.40216(7) 0.0554(2) 0.0340(4) Uani 1 1 d . . . . .
F3 F 0.9047(2) 0.36946(6) -0.0983(2) 0.0310(4) Uani 1 1 d . . . . .
S1 S 1.03056(9) 0.40196(2) 0.23667(8) 0.01578(18) Uani 1 1 d . . . . .
O1 O 0.9616(3) 0.44551(7) 0.3486(3) 0.0290(5) Uani 1 1 d . . . . .
O2 O 0.9816(3) 0.34864(7) 0.2999(3) 0.0279(4) Uani 1 1 d . . . . .
O3 O 1.2364(2) 0.40844(6) 0.1776(2) 0.0203(4) Uani 1 1 d . . . . .

loop_
_atom_site_aniso_label
_atom_site_aniso_U_11
_atom_site_aniso_U_22
_atom_site_aniso_U_33
_atom_site_aniso_U_23
_atom_site_aniso_U_13
_atom_site_aniso_U_12
C1 0.0152(12) 0.0200(12) 0.0124(11) 0.0006(9) -0.0017(9) -0.0008(9)
C2 0.0159(12) 0.0133(11) 0.0177(12) 0.0008(9) 0.0002(9) -0.0019(9)
C3 0.0220(13) 0.0172(12) 0.0208(13) -0.0008(10) 0.0068(10) 0.0018(10)
C4 0.0197(12) 0.0154(11) 0.0138(11) 0.0005(9) -0.0020(9) 0.0000(9)
C5 0.0176(12) 0.0226(12) 0.0174(12) 0.0011(10) -0.0012(9) 0.0011(10)
C6 0.0231(13) 0.0226(13) 0.0212(13) 0.0019(11) -0.0008(10) -0.0082(10)
C7 0.0335(15) 0.0144(12) 0.0201(13) 0.0038(10) -0.0053(11) -0.0050(10)
C8 0.0291(14) 0.0154(12) 0.0223(13) -0.0004(10) -0.0019(11) 0.0043(10)
C9 0.0200(13) 0.0204(12) 0.0180(13) -0.0007(10) -0.0016(10) -0.0001(10)
N1 0.0150(10) 0.0145(10) 0.0156(10) 0.0019(8) -0.0012(8) -0.0002(8)
C10 0.0172(12) 0.0219(12) 0.0202(13) 0.0003(10) -0.0006(10) -0.0016(10)
F1 0.0377(9) 0.0294(8) 0.0311(9) 0.0141(7) -0.0069(7) -0.0025(7)
F2 0.0126(7) 0.0545(10) 0.0342(9) 0.0075(8) -0.0020(6) -0.0007(7)
F3 0.0335(9) 0.0377(9) 0.0212(8) -0.0092(7) -0.0009(7) -0.0062(7)
S1 0.0138(3) 0.0185(3) 0.0149(3) -0.0006(2) 0.0001(2) 0.0003(2)
O1 0.0263(10) 0.0358(11) 0.0252(10) -0.0134(8) 0.0037(8) 0.0034(8)
O2 0.0263(10) 0.0270(10) 0.0293(10) 0.0109(8) -0.0042(8) -0.0040(8)
O3 0.0144(8) 0.0233(9) 0.0231(9) -0.0022(7) 0.0006(7) -0.0013(7)

loop_
_atom_type_symbol
_atom_type_description
_atom_type_scat_dispersion_real
_atom_type_scat_dispersion_imag
_atom_type_scat_source
C C 0.0033 0.0016 'International Tables Vol C Tables 4.2.6.8 and 6.1.1.4'
H H 0.0000 0.0000 'International Tables Vol C Tables 4.2.6.8 and 6.1.1.4'
F F 0.0171 0.0103 'International Tables Vol C Tables 4.2.6.8 and 6.1.1.4'
N N 0.0061 0.0033 'International Tables Vol C Tables 4.2.6.8 and 6.1.1.4'
O O 0.0106 0.0060 'International Tables Vol C Tables 4.2.6.8 and 6.1.1.4'
S S 0.1246 0.1234 'International Tables Vol C Tables 4.2.6.8 and 6.1.1.4'

loop_
_geom_angle_atom_site_label_1
_geom_angle_atom_site_label_2
_geom_angle_atom_site_label_3
_geom_angle
_geom_angle_site_symmetry_1
_geom_angle_site_symmetry_3
_geom_angle_publ_flag
N1 C1 C4 130.7(2) . . ?
N1 C1 H1 113.1(14) . . ?
C4 C1 H1 116.0(14) . . ?
N1 C2 C2 109.6(2) . 3_666 ?
N1 C2 H2A 109.8 . . ?
C2 C2 H2A 109.8 3_666 . ?
N1 C2 H2B 109.8 . . ?
C2 C2 H2B 109.8 3_666 . ?
H2A C2 H2B 108.2 . . ?
N1 C3 H3A 109.5 . . ?
N1 C3 H3B 109.5 . . ?
H3A C3 H3B 109.5 . . ?
N1 C3 H3C 109.5 . . ?
H3A C3 H3C 109.5 . . ?
H3B C3 H3C 109.5 . . ?
C9 C4 C5 119.0(2) . . ?
C9 C4 C1 114.9(2) . . ?
C5 C4 C1 126.1(2) . . ?
C6 C5 C4 119.4(2) . . ?
C6 C5 H5 120.3 . . ?
C4 C5 H5 120.3 . . ?
C5 C6 C7 121.0(2) . . ?
C5 C6 H6 119.5 . . ?
C7 C6 H6 119.5 . . ?
C6 C7 C8 120.2(2) . . ?
C6 C7 H7 119.9 . . ?
C8 C7 H7 119.9 . . ?
C9 C8 C7 119.8(2) . . ?
C9 C8 H8 120.1 . . ?
C7 C8 H8 120.1 . . ?
C8 C9 C4 120.7(2) . . ?
C8 C9 H9 119.7 . . ?
C4 C9 H9 119.7 . . ?
C1 N1 C2 120.0(2) . . ?
C1 N1 C3 124.6(2) . . ?
C2 N1 C3 115.47(18) . . ?
F1 C10 F2 107.67(19) . . ?
F1 C10 F3 107.0(2) . . ?
F2 C10 F3 107.29(19) . . ?
F1 C10 S1 112.57(16) . . ?
F2 C10 S1 110.78(17) . . ?
F3 C10 S1 111.28(16) . . ?
O2 S1 O3 115.46(11) . . ?
O2 S1 O1 114.63(12) . . ?
O3 S1 O1 114.97(10) . . ?
O2 S1 C10 102.28(11) . . ?
O3 S1 C10 103.68(11) . . ?
O1 S1 C10 103.33(11) . . ?

loop_
_geom_bond_atom_site_label_1
_geom_bond_atom_site_label_2
_geom_bond_distance
_geom_bond_site_symmetry_2
_geom_bond_publ_flag
C1 N1 1.297(3) . ?
C1 C4 1.444(3) . ?
C1 H1 0.97(3) . ?
C2 N1 1.474(3) . ?
C2 C2 1.530(4) 3_666 ?
C2 H2A 0.9900 . ?
C2 H2B 0.9900 . ?
C3 N1 1.474(3) . ?
C3 H3A 0.9800 . ?
C3 H3B 0.9800 . ?
C3 H3C 0.9800 . ?
C4 C9 1.404(3) . ?
C4 C5 1.413(3) . ?
C5 C6 1.382(3) . ?
C5 H5 0.9500 . ?
C6 C7 1.386(4) . ?
C6 H6 0.9500 . ?
C7 C8 1.387(4) . ?
C7 H7 0.9500 . ?
C8 C9 1.383(3) . ?
C8 H8 0.9500 . ?
C9 H9 0.9500 . ?
C10 F1 1.331(3) . ?
C10 F2 1.337(3) . ?
C10 F3 1.338(3) . ?
C10 S1 1.827(3) . ?
S1 O2 1.4400(18) . ?
S1 O3 1.4402(18) . ?
S1 O1 1.4423(18) . ?

loop_
_geom_hbond_atom_site_label_D
_geom_hbond_atom_site_label_H
_geom_hbond_atom_site_label_A
_geom_hbond_distance_DH
_geom_hbond_distance_HA
_geom_hbond_distance_DA
_geom_hbond_angle_DHA
_geom_hbond_site_symmetry_A
_geom_hbond_publ_flag
C2 H2A O1 0.99 2.31 3.266(3) 161.5 . yes
C2 H2B O3 0.99 2.47 3.347(3) 147.6 3_766 yes
C3 H3A O1 0.98 2.59 3.487(3) 152.0 1_455 yes
C3 H3C O3 0.98 2.60 3.313(3) 129.4 1_456 yes
